data_1520507
loop_
_publ_author_name
'Zhong, Di-Chang'
'Liao, Lie-Qiang'
'Wang, Ke-Jun'
'Liu, Hui-Jin'
'Luo, Xu-Zhong'

_publ_section_title
;
 Heat-set gels formed from easily accessible gelators of a succinamic acid
 derivative (SAD) and a primary alkyl amine (R-NH2).
;
_journal_issue 32
_journal_name_full 'Soft matter'
_journal_page_first 6386
_journal_page_last 6392
_journal_paper_doi 10.1039/c5sm01305d
_journal_volume 11
_journal_year 2015
_chemical_formula_sum 'C42 H86 N4 O6'
_chemical_formula_weight 743.15
_chemical_name_systematic
; 
 ? 
;
_space_group_IT_number 2
_symmetry_cell_setting triclinic
_symmetry_space_group_name_Hall '-P 1'
_symmetry_space_group_name_H-M 'P -1'
_atom_sites_solution_hydrogens geom
_atom_sites_solution_primary direct
_atom_sites_solution_secondary difmap
_audit_block_doi 10.5517/cc14jv0j
_audit_creation_method SHELXL-97
_audit_update_record
;
2015-04-10 deposited with the CCDC.
2015-06-10 downloaded from the CCDC.
;
_cell_angle_alpha 91.162(5)
_cell_angle_beta 91.821(5)
_cell_angle_gamma 96.985(5)
_cell_formula_units_Z 1
_cell_length_a 4.7746(3)
_cell_length_b 5.4698(3)
_cell_length_c 44.772(3)
_cell_measurement_temperature 296(2)
_cell_volume 1159.66(12)
_computing_cell_refinement 'Bruker SMART'
_computing_data_collection 'Bruker SMART'
_computing_data_reduction 'Bruker SAINT'
_computing_molecular_graphics 'Bruker SHELXTL'
_computing_publication_material 'Bruker SHELXTL'
_computing_structure_refinement 'SHELXL-97 (Sheldrick, 1997)'
_computing_structure_solution 'SHELXS-97 (Sheldrick, 1990)'
_diffrn_ambient_temperature 296(2)
_diffrn_measured_fraction_theta_full 0.983
_diffrn_measured_fraction_theta_max 0.983
_diffrn_measurement_device_type 'CCD area detector'
_diffrn_measurement_method 'phi and omega scans'
_diffrn_radiation_monochromator graphite
_diffrn_radiation_source 'fine-focus sealed tube'
_diffrn_radiation_type MoK\a
_diffrn_radiation_wavelength 0.71073
_diffrn_reflns_av_R_equivalents 0.0424
_diffrn_reflns_av_sigmaI/netI 0.0664
_diffrn_reflns_limit_h_max 5
_diffrn_reflns_limit_h_min -5
_diffrn_reflns_limit_k_max 6
_diffrn_reflns_limit_k_min -6
_diffrn_reflns_limit_l_max 53
_diffrn_reflns_limit_l_min -47
_diffrn_reflns_number 8062
_diffrn_reflns_theta_full 25.00
_diffrn_reflns_theta_max 25.00
_diffrn_reflns_theta_min 4.21
_exptl_absorpt_coefficient_mu 0.070
_exptl_absorpt_correction_T_max 0.9780
_exptl_absorpt_correction_T_min 0.9686
_exptl_absorpt_correction_type multi-scan
_exptl_absorpt_process_details 'SADABS (SHELDRICK, 1996)'
_exptl_crystal_colour colorless
_exptl_crystal_density_diffrn 1.064
_exptl_crystal_density_method 'not measured'
_exptl_crystal_description block
_exptl_crystal_F_000 414
_exptl_crystal_size_max 0.46
_exptl_crystal_size_mid 0.38
_exptl_crystal_size_min 0.32
_refine_diff_density_max 0.241
_refine_diff_density_min -0.209
_refine_diff_density_rms 0.049
_refine_ls_extinction_coef 0.013(4)
_refine_ls_extinction_expression Fc^*^=kFc[1+0.001xFc^2^\l^3^/sin(2\q)]^-1/4^
_refine_ls_extinction_method SHELXL
_refine_ls_goodness_of_fit_ref 1.043
_refine_ls_hydrogen_treatment mixed
_refine_ls_matrix_type full
_refine_ls_number_parameters 238
_refine_ls_number_reflns 4034
_refine_ls_number_restraints 0
_refine_ls_restrained_S_all 1.043
_refine_ls_R_factor_all 0.1219
_refine_ls_R_factor_gt 0.0830
_refine_ls_shift/su_max 0.000
_refine_ls_shift/su_mean 0.000
_refine_ls_structure_factor_coef Fsqd
_refine_ls_weighting_details 'calc w=1/[\s^2^(Fo^2^)+(0.0991P)^2^+0.7926P] where P=(Fo^2^+2Fc^2^)/3'
_refine_ls_weighting_scheme calc
_refine_ls_wR_factor_gt 0.2115
_refine_ls_wR_factor_ref 0.2365
_reflns_number_gt 2567
_reflns_number_total 4034
_reflns_threshold_expression >2sigma(I)
_cod_data_source_file c5sm01305d2.cif
_cod_data_source_block llq2_0m
_cod_depositor_comments
;
The following automatic conversions were performed:

'_symmetry_cell_setting' value 'Triclinic' changed to 'triclinic'
according to
/usr/data/users/saulius/crontab/automatic-downloads/rss-feeds/RSC/lib/dictionaries/cif_core.dic
dictionary named 'cif_core.dic' version 2.4.2 from 2011-04-26.

Automatic conversion script
Id: cif_fix_values 3271 2015-04-21 07:52:19Z andrius 

 Adding full bibliography for 1520507.cif.
;
_cod_original_sg_symbol_H-M P-1
_cod_database_code 1520507

loop_
_symmetry_equiv_pos_as_xyz
'x, y, z'
'-x, -y, -z'

loop_
_atom_site_label
_atom_site_type_symbol
_atom_site_fract_x
_atom_site_fract_y
_atom_site_fract_z
_atom_site_U_iso_or_equiv
_atom_site_adp_type
_atom_site_occupancy
_atom_site_symmetry_multiplicity
_atom_site_calc_flag
_atom_site_refinement_flags
N1 N 0.7132(5) 0.5928(5) 0.06700(6) 0.0421(7) Uani 1 1 d .
H1 H 0.5385 0.5922 0.0711 0.051 Uiso 1 1 calc R
C6 C 0.5358(6) 0.2597(5) 0.03082(7) 0.0380(7) Uani 1 1 d .
H6A H 0.4409 0.1656 0.0465 0.046 Uiso 1 1 calc R
H6B H 0.4037 0.3610 0.0219 0.046 Uiso 1 1 calc R
C7 C 0.6239(6) 0.0849(5) 0.00722(8) 0.0407(8) Uani 1 1 d .
H7A H 0.7564 -0.0152 0.0163 0.049 Uiso 1 1 calc R
H7B H 0.7208 0.1804 -0.0082 0.049 Uiso 1 1 calc R
C4 C 0.9084(6) 0.7494(6) 0.08170(7) 0.0409(8) Uani 1 1 d .
O1 O 1.0510(5) 0.6925(4) 0.14982(6) 0.0529(7) Uani 1 1 d .
C5 C 0.7896(6) 0.4240(6) 0.04424(8) 0.0437(8) Uani 1 1 d .
H5A H 0.9218 0.3217 0.0529 0.052 Uiso 1 1 calc R
H5B H 0.8838 0.5175 0.0285 0.052 Uiso 1 1 calc R
O3 O 1.1612(4) 0.7517(5) 0.07700(6) 0.0611(8) Uani 1 1 d .
O2 O 1.3487(5) 1.0150(4) 0.16374(6) 0.0625(8) Uani 1 1 d .
N2 N -0.4617(6) -0.5066(5) 0.17202(6) 0.0474(8) Uani 1 1 d .
H2D H -0.5979 -0.4111 0.1692 0.071 Uiso 1 1 calc R
H2E H -0.5241 -0.6602 0.1660 0.071 Uiso 1 1 calc R
H2C H -0.3129 -0.4505 0.1615 0.071 Uiso 1 1 calc R
C2 C 1.0268(7) 1.0658(5) 0.12366(8) 0.0445(8) Uani 1 1 d .
H2A H 1.1793 1.1363 0.1115 0.053 Uiso 1 1 calc R
H2B H 0.9495 1.2013 0.1334 0.053 Uiso 1 1 calc R
C3 C 0.7986(6) 0.9294(6) 0.10317(8) 0.0444(8) Uani 1 1 d .
H3A H 0.6569 0.8405 0.1153 0.053 Uiso 1 1 calc R
H3B H 0.7076 1.0485 0.0918 0.053 Uiso 1 1 calc R
C1 C 1.1481(6) 0.9148(5) 0.14722(8) 0.0405(8) Uani 1 1 d .
C9 C -0.2635(9) -0.2509(6) 0.21601(9) 0.0588(10) Uani 1 1 d .
H9A H -0.1150 -0.1816 0.2033 0.071 Uiso 1 1 calc R
H9B H -0.4126 -0.1453 0.2151 0.071 Uiso 1 1 calc R
C12 C 0.1185(10) 0.0077(7) 0.28994(10) 0.0709(12) Uani 1 1 d .
H12A H -0.0230 -0.0565 0.3038 0.085 Uiso 1 1 calc R
H12B H 0.2632 -0.1023 0.2899 0.085 Uiso 1 1 calc R
C13 C 0.2495(11) 0.2552(7) 0.30144(10) 0.0749(13) Uani 1 1 d .
H13A H 0.3881 0.3207 0.2874 0.090 Uiso 1 1 calc R
H13B H 0.1038 0.3642 0.3018 0.090 Uiso 1 1 calc R
C8 C -0.3797(9) -0.5030(6) 0.20374(9) 0.0608(11) Uani 1 1 d .
H8A H -0.2382 -0.6141 0.2067 0.073 Uiso 1 1 calc R
H8B H -0.5431 -0.5644 0.2149 0.073 Uiso 1 1 calc R
C15 C 0.5236(11) 0.5113(8) 0.34326(10) 0.0814(14) Uani 1 1 d .
H15A H 0.6624 0.5761 0.3292 0.098 Uiso 1 1 calc R
H15B H 0.3789 0.6213 0.3437 0.098 Uiso 1 1 calc R
C11 C -0.0175(10) 0.0007(7) 0.25926(9) 0.0675(11) Uani 1 1 d .
H11A H 0.1237 0.0664 0.2455 0.081 Uiso 1 1 calc R
H11B H -0.1631 0.1098 0.2593 0.081 Uiso 1 1 calc R
C10 C -0.1476(10) -0.2480(7) 0.24743(9) 0.0671(11) Uani 1 1 d .
H10A H -0.0059 -0.3608 0.2486 0.080 Uiso 1 1 calc R
H10B H -0.2988 -0.3091 0.2603 0.080 Uiso 1 1 calc R
C14 C 0.3899(11) 0.2629(7) 0.33173(10) 0.0770(13) Uani 1 1 d .
H14A H 0.5346 0.1529 0.3314 0.092 Uiso 1 1 calc R
H14B H 0.2509 0.1985 0.3458 0.092 Uiso 1 1 calc R
C17 C 0.7948(12) 0.7655(8) 0.38536(11) 0.0896(16) Uani 1 1 d .
H17A H 0.9334 0.8328 0.3714 0.108 Uiso 1 1 calc R
H17B H 0.6486 0.8739 0.3859 0.108 Uiso 1 1 calc R
C16 C 0.6648(11) 0.5168(8) 0.37364(11) 0.0830(14) Uani 1 1 d .
H16A H 0.8113 0.4087 0.3731 0.100 Uiso 1 1 calc R
H16B H 0.5267 0.4496 0.3877 0.100 Uiso 1 1 calc R
C18 C 0.9345(13) 0.7680(9) 0.41567(12) 0.0987(18) Uani 1 1 d .
H18A H 1.0822 0.6612 0.4150 0.118 Uiso 1 1 calc R
H18B H 0.7963 0.6980 0.4295 0.118 Uiso 1 1 calc R
C19 C 1.0621(13) 1.0168(9) 0.42793(12) 0.0996(18) Uani 1 1 d .
H19A H 1.2025 1.0857 0.4142 0.119 Uiso 1 1 calc R
H19B H 0.9150 1.1244 0.4283 0.119 Uiso 1 1 calc R
C20 C 1.1967(17) 1.0195(11) 0.45816(14) 0.135(3) Uani 1 1 d .
H20A H 1.3479 0.9161 0.4576 0.162 Uiso 1 1 calc R
H20B H 1.0580 0.9454 0.4717 0.162 Uiso 1 1 calc R
C21 C 1.3161(17) 1.2686(12) 0.47084(17) 0.151(3) Uani 1 1 d .
H21A H 1.4782 1.3309 0.4599 0.226 Uiso 1 1 calc R
H21B H 1.3706 1.2541 0.4915 0.226 Uiso 1 1 calc R
H21C H 1.1757 1.3796 0.4692 0.226 Uiso 1 1 calc R

loop_
_atom_site_aniso_label
_atom_site_aniso_U_11
_atom_site_aniso_U_22
_atom_site_aniso_U_33
_atom_site_aniso_U_23
_atom_site_aniso_U_13
_atom_site_aniso_U_12
N1 0.0219(12) 0.0426(15) 0.0610(19) -0.0164(13) 0.0049(11) 0.0026(10)
C6 0.0259(14) 0.0342(16) 0.053(2) -0.0029(14) 0.0056(13) -0.0013(12)
C7 0.0293(15) 0.0328(15) 0.060(2) -0.0061(14) 0.0059(14) 0.0020(12)
C4 0.0276(15) 0.0425(17) 0.052(2) -0.0053(15) -0.0002(13) 0.0036(13)
O1 0.0456(13) 0.0282(11) 0.0837(19) 0.0014(11) 0.0021(12) -0.0009(9)
C5 0.0295(15) 0.0434(18) 0.057(2) -0.0097(15) 0.0069(14) 0.0010(13)
O3 0.0226(11) 0.0707(17) 0.088(2) -0.0287(14) 0.0043(11) 0.0013(10)
O2 0.0656(16) 0.0419(13) 0.0746(19) 0.0004(12) -0.0290(14) -0.0070(11)
N2 0.0439(15) 0.0330(14) 0.063(2) 0.0037(13) -0.0048(13) -0.0021(11)
C2 0.0476(18) 0.0296(16) 0.055(2) -0.0055(14) -0.0076(15) 0.0056(13)
C3 0.0366(17) 0.0418(18) 0.056(2) -0.0080(15) -0.0067(15) 0.0116(14)
C1 0.0355(16) 0.0315(16) 0.054(2) -0.0055(14) 0.0011(14) 0.0028(13)
C9 0.078(3) 0.0348(18) 0.061(3) 0.0018(16) -0.0030(19) 0.0009(17)
C12 0.097(3) 0.046(2) 0.067(3) 0.0008(19) -0.004(2) -0.004(2)
C13 0.108(4) 0.046(2) 0.067(3) -0.0016(19) -0.008(2) -0.003(2)
C8 0.076(3) 0.0390(19) 0.063(3) 0.0080(17) -0.009(2) -0.0110(17)
C15 0.119(4) 0.052(2) 0.068(3) -0.002(2) -0.014(3) -0.006(2)
C11 0.094(3) 0.042(2) 0.063(3) 0.0000(18) -0.005(2) -0.0024(19)
C10 0.089(3) 0.044(2) 0.064(3) 0.0032(18) -0.005(2) -0.0074(19)
C14 0.107(4) 0.048(2) 0.072(3) -0.001(2) -0.010(3) -0.005(2)
C17 0.132(4) 0.055(3) 0.075(3) -0.002(2) -0.015(3) -0.009(3)
C16 0.113(4) 0.056(3) 0.073(3) 0.001(2) -0.010(3) -0.013(2)
C18 0.134(5) 0.074(3) 0.081(4) -0.007(3) -0.022(3) -0.010(3)
C19 0.136(5) 0.072(3) 0.082(4) -0.012(3) -0.015(3) -0.015(3)
C20 0.205(7) 0.086(4) 0.098(5) -0.009(3) -0.040(5) -0.029(4)
C21 0.208(8) 0.099(5) 0.131(6) -0.026(4) -0.053(5) -0.025(5)

loop_
_atom_type_symbol
_atom_type_description
_atom_type_scat_dispersion_real
_atom_type_scat_dispersion_imag
_atom_type_scat_source
C C 0.0033 0.0016 'International Tables Vol C Tables 4.2.6.8 and 6.1.1.4'
H H 0.0000 0.0000 'International Tables Vol C Tables 4.2.6.8 and 6.1.1.4'
N N 0.0061 0.0033 'International Tables Vol C Tables 4.2.6.8 and 6.1.1.4'
O O 0.0106 0.0060 'International Tables Vol C Tables 4.2.6.8 and 6.1.1.4'

loop_
_geom_angle_atom_site_label_1
_geom_angle_atom_site_label_2
_geom_angle_atom_site_label_3
_geom_angle
_geom_angle_site_symmetry_3
C4 N1 C5 121.3(2) .
C7 C6 C5 111.1(2) .
C6 C7 C7 113.4(3) 2_655
O3 C4 N1 121.4(3) .
O3 C4 C3 122.6(3) .
N1 C4 C3 116.0(2) .
N1 C5 C6 112.5(2) .
C1 C2 C3 115.7(3) .
C4 C3 C2 113.4(3) .
O2 C1 O1 121.6(3) .
O2 C1 C2 118.4(3) .
O1 C1 C2 119.9(3) .
C10 C9 C8 114.5(3) .
C13 C12 C11 115.9(3) .
C14 C13 C12 116.2(3) .
N2 C8 C9 113.7(3) .
C16 C15 C14 115.9(4) .
C12 C11 C10 116.2(3) .
C9 C10 C11 114.8(3) .
C13 C14 C15 116.3(4) .
C18 C17 C16 115.3(4) .
C15 C16 C17 115.9(4) .
C17 C18 C19 115.9(4) .
C20 C19 C18 115.9(5) .
C19 C20 C21 115.9(5) .

loop_
_geom_bond_atom_site_label_1
_geom_bond_atom_site_label_2
_geom_bond_distance
_geom_bond_site_symmetry_2
N1 C4 1.334(4) .
N1 C5 1.446(4) .
C6 C7 1.514(4) .
C6 C5 1.518(4) .
C7 C7 1.530(5) 2_655
C4 O3 1.231(3) .
C4 C3 1.512(4) .
O1 C1 1.257(3) .
O2 C1 1.255(4) .
N2 C8 1.460(4) .
C2 C1 1.498(5) .
C2 C3 1.516(4) .
C9 C10 1.494(5) .
C9 C8 1.508(4) .
C12 C13 1.495(5) .
C12 C11 1.498(5) .
C13 C14 1.491(6) .
C15 C16 1.497(6) .
C15 C14 1.503(5) .
C11 C10 1.504(5) .
C17 C18 1.492(6) .
C17 C16 1.502(6) .
C18 C19 1.507(6) .
C19 C20 1.479(7) .
C20 C21 1.504(7) .
